data_2203996
loop_
_publ_author_name
'Foss, Paul C. D.'
'Crundwell, Guy'
'Updegraff, III, James B.'
'Zeller, Matthias'
'Hunter, Allen D.'

_publ_section_title
;
 2,3-Dithien-2-ylquinoxalin-1-ium perchlorate
;
_journal_issue 8
_journal_name_full 'Acta Crystallographica Section E'
_journal_page_first o1281
_journal_page_last o1282
_journal_paper_doi 10.1107/S1600536804015703
_journal_volume 60
_journal_year 2004
_chemical_formula_iupac 'C16 H11 N2 S2 +, Cl O4 -'
_chemical_formula_moiety 'C16 H11 N2 S2 +, Cl O4 -'
_chemical_formula_sum 'C16 H11 Cl N2 O4 S2'
_chemical_formula_weight 394.84
_chemical_name_systematic
;
2,3-dithien-2-ylquinoxalin-1-ium perchlorate
;
_space_group_IT_number 2
_symmetry_cell_setting triclinic
_symmetry_space_group_name_Hall '-P 1'
_symmetry_space_group_name_H-M 'P -1'
_atom_sites_solution_hydrogens geom
_atom_sites_solution_primary direct
_atom_sites_solution_secondary difmap
_cell_angle_alpha 86.001(3)
_cell_angle_beta 73.202(3)
_cell_angle_gamma 72.859(3)
_cell_formula_units_Z 4
_cell_length_a 10.435(2)
_cell_length_b 11.199(2)
_cell_length_c 15.228(3)
_cell_measurement_reflns_used 13920
_cell_measurement_temperature 100(2)
_cell_measurement_theta_max 28.265
_cell_measurement_theta_min 2.38
_cell_volume 1627.7(5)
_computing_cell_refinement SMART
_computing_data_collection 'SMART (Bruker, 1997-1999)'
_computing_data_reduction 'SAINT-Plus (Bruker, 1997-1999)'
_computing_molecular_graphics 'ORTEP-3 (Farrugia, 1997)'
_computing_publication_material SHELXL97
_computing_structure_refinement 'SHELXL97 (Sheldrick, 1997)'
_computing_structure_solution 'SHELXS97 (Sheldrick, 1997)'
_diffrn_ambient_temperature 100(2)
_diffrn_measured_fraction_theta_full 0.998
_diffrn_measured_fraction_theta_max 0.985
_diffrn_measurement_device_type 'Bruker SMART APEX'
_diffrn_measurement_method '\w scans'
_diffrn_radiation_monochromator graphite
_diffrn_radiation_source 'sealed tube'
_diffrn_radiation_type MoK\a
_diffrn_radiation_wavelength 0.71073
_diffrn_reflns_av_R_equivalents 0.0299
_diffrn_reflns_av_sigmaI/netI 0.0405
_diffrn_reflns_limit_h_max 13
_diffrn_reflns_limit_h_min -13
_diffrn_reflns_limit_k_max 14
_diffrn_reflns_limit_k_min -14
_diffrn_reflns_limit_l_max 20
_diffrn_reflns_limit_l_min -20
_diffrn_reflns_number 16611
_diffrn_reflns_theta_full 25.00
_diffrn_reflns_theta_max 28.32
_diffrn_reflns_theta_min 1.40
_diffrn_standards_decay_% 0
_diffrn_standards_interval_count 0
_diffrn_standards_number 0
_exptl_absorpt_coefficient_mu 0.517
_exptl_absorpt_correction_T_max 0.933
_exptl_absorpt_correction_T_min 0.809
_exptl_absorpt_correction_type multi-scan
_exptl_absorpt_process_details '(SADABS; Sheldrick, 2003)'
_exptl_crystal_colour brown
_exptl_crystal_density_diffrn 1.611
_exptl_crystal_density_method 'not measured'
_exptl_crystal_description prism
_exptl_crystal_F_000 808
_exptl_crystal_size_max 0.44
_exptl_crystal_size_mid 0.39
_exptl_crystal_size_min 0.14
_refine_diff_density_max 0.811
_refine_diff_density_min -0.398
_refine_ls_extinction_method none
_refine_ls_goodness_of_fit_ref 1.183
_refine_ls_hydrogen_treatment mixed
_refine_ls_matrix_type full
_refine_ls_number_parameters 459
_refine_ls_number_reflns 7973
_refine_ls_number_restraints 0
_refine_ls_restrained_S_all 1.183
_refine_ls_R_factor_all 0.0626
_refine_ls_R_factor_gt 0.0572
_refine_ls_shift/su_max 0.001
_refine_ls_shift/su_mean 0.000
_refine_ls_structure_factor_coef Fsqd
_refine_ls_weighting_details 'calc w=1/[\s^2^(Fo^2^)+(0.0637P)^2^+1.8804P] where P=(Fo^2^+2Fc^2^)/3'
_refine_ls_weighting_scheme calc
_refine_ls_wR_factor_gt 0.1462
_refine_ls_wR_factor_ref 0.1497
_reflns_number_gt 7341
_reflns_number_total 7974
_reflns_threshold_expression 'I > 2\s(I)'
_cod_data_source_file ci6396.cif
_cod_data_source_block I
_cod_depositor_comments
;
The following automatic conversions were performed:
'_symmetry_cell_setting' value 'Triclinic' changed to 'triclinic'
according to '/home/saulius/struct/CIF-dictionaries/cif_core.dic'
dictionary named 'cif_core.dic' version 2.4.1 from
2010-06-29.

'_geom_bond_publ_flag' value 'NO' changed to 'no' according
to '/home/saulius/struct/CIF-dictionaries/cif_core.dic' dictionary named
'cif_core.dic' version 2.4.1 from 2010-06-29 (76
times).

'_geom_angle_publ_flag' value 'NO' changed to 'no' according to
'/home/saulius/struct/CIF-dictionaries/cif_core.dic' dictionary named
'cif_core.dic' version 2.4.1 from 2010-06-29 (120
times).

'_geom_torsion_publ_flag' value 'NO' changed to 'no' according to
'/home/saulius/struct/CIF-dictionaries/cif_core.dic' dictionary named
'cif_core.dic' version 2.4.1 from 2010-06-29 (90
times).

'_geom_hbond_publ_flag' value 'YES' changed to 'yes' according to
'/home/saulius/struct/CIF-dictionaries/cif_core.dic' dictionary named
'cif_core.dic' version 2.4.1 from 2010-06-29 (2 times).

Automatic conversion script
Id: cif_fix_enum 1527 2010-12-29 10:47:43Z saulius 

The following automatic conversions were performed:

'_chemical_melting_point' value 'not measured' was changed to '?' -
the value is undefined or not given.

Automatic conversion script
Id: cif_fix_values 1646 2011-03-28 12:23:43Z adriana 

The following automatic conversions were performed:

'_chemical_melting_point' value 'not measured' was changed to '?' -
the value is undefined or not given.

'_symmetry_cell_setting' value
'Triclinic' changed to 'triclinic' according to
/home/saulius/struct/CIF-dictionaries/cif_core.dic dictionary named
'cif_core.dic' version 2.4.1 from 2010-06-29.

'_geom_bond_publ_flag'
value 'NO' changed to 'no' according to
/home/saulius/struct/CIF-dictionaries/cif_core.dic dictionary named
'cif_core.dic' version 2.4.1 from 2010-06-29 (76
times).

'_geom_angle_publ_flag' value 'NO' changed to 'no' according
to /home/saulius/struct/CIF-dictionaries/cif_core.dic dictionary
named 'cif_core.dic' version 2.4.1 from 2010-06-29 (120
times).

'_geom_torsion_publ_flag' value 'NO' changed to 'no'
according to /home/saulius/struct/CIF-dictionaries/cif_core.dic
dictionary named 'cif_core.dic' version 2.4.1 from 2010-06-29 (90
times).

'_geom_hbond_publ_flag' value 'YES' changed to 'yes'
according to /home/saulius/struct/CIF-dictionaries/cif_core.dic
dictionary named 'cif_core.dic' version 2.4.1 from 2010-06-29 (2
times).

Automatic conversion script
Id: cif_fix_values 1715 2011-07-08 13:25:40Z adriana 
;
_cod_original_sg_symbol_H-M 'P-1   '
_cod_database_code 2203996

loop_
_symmetry_equiv_pos_as_xyz
'x, y, z'
'-x, -y, -z'

loop_
_atom_site_label
_atom_site_fract_x
_atom_site_fract_y
_atom_site_fract_z
_atom_site_U_iso_or_equiv
_atom_site_adp_type
_atom_site_calc_flag
_atom_site_refinement_flags
_atom_site_occupancy
_atom_site_type_symbol
N1 0.3818(2) 0.8392(2) 0.63029(14) 0.0190(4) Uani d . 1 N
C1 0.4031(2) 0.8571(2) 0.54117(16) 0.0167(4) Uani d . 1 C
C2 0.2989(2) 0.9411(2) 0.50483(16) 0.0161(4) Uani d . 1 C
N2 0.1791(2) 0.99865(19) 0.56490(14) 0.0160(4) Uani d . 1 N
C3 0.1513(3) 0.9834(2) 0.65796(16) 0.0170(5) Uani d . 1 C
C4 0.0218(3) 1.0453(2) 0.71797(17) 0.0209(5) Uani d . 1 C
H4 -0.0511 1.0982 0.6955 0.025 Uiso calc R 1 H
C5 0.0037(3) 1.0267(3) 0.81047(18) 0.0236(5) Uani d . 1 C
H5 -0.0832 1.0670 0.8528 0.028 Uiso calc R 1 H
C6 0.1123(3) 0.9490(3) 0.84319(17) 0.0231(5) Uani d . 1 C
H6 0.0980 0.9393 0.9075 0.028 Uiso calc R 1 H
C7 0.2378(3) 0.8870(2) 0.78475(17) 0.0213(5) Uani d . 1 C
H7 0.3101 0.8346 0.8080 0.026 Uiso calc R 1 H
C8 0.2585(3) 0.9020(2) 0.68918(17) 0.0181(5) Uani d . 1 C
C9 0.5411(3) 0.7888(2) 0.48366(16) 0.0172(5) Uani d . 1 C
C10 0.6259(3) 0.8240(2) 0.40525(17) 0.0201(5) Uani d . 1 C
H10 0.5975 0.8984 0.3732 0.024 Uiso calc R 1 H
C11 0.7599(3) 0.7370(3) 0.37786(18) 0.0226(5) Uani d . 1 C
H11 0.8319 0.7473 0.3257 0.027 Uiso calc R 1 H
C12 0.7752(3) 0.6370(3) 0.43382(19) 0.0237(5) Uani d . 1 C
H12 0.8580 0.5690 0.4248 0.028 Uiso calc R 1 H
S1 0.62760(7) 0.64819(6) 0.52234(4) 0.02251(15) Uani d . 1 S
C13 0.3131(3) 0.9762(2) 0.40951(16) 0.0183(5) Uani d . 1 C
C14 0.2952(3) 1.0982(2) 0.37840(17) 0.0224(5) Uani d . 1 C
H14 0.2695 1.1694 0.4171 0.027 Uiso calc R 1 H
C15 0.3202(3) 1.1030(3) 0.2824(2) 0.0329(7) Uani d . 1 C
H15 0.3159 1.1781 0.2488 0.039 Uiso calc R 1 H
C16 0.3508(3) 0.9894(3) 0.24293(18) 0.0277(6) Uani d . 1 C
H16 0.3685 0.9766 0.1790 0.033 Uiso calc R 1 H
S2 0.35405(7) 0.87209(6) 0.32061(4) 0.02371(15) Uani d . 1 S
Cl1 0.90574(6) 0.26979(6) 0.47879(4) 0.01971(14) Uani d . 1 Cl
O1 0.9486(3) 0.2278(2) 0.38545(14) 0.0400(6) Uani d . 1 O
O2 0.7576(2) 0.3208(2) 0.50820(18) 0.0421(6) Uani d . 1 O
O3 0.9450(2) 0.1626(2) 0.53456(15) 0.0337(5) Uani d . 1 O
O4 0.9734(3) 0.3597(2) 0.48688(16) 0.0372(5) Uani d . 1 O
N3 0.9071(2) 0.3537(2) 0.10358(15) 0.0199(4) Uani d . 1 N
C17 0.9271(3) 0.3674(2) 0.01425(17) 0.0174(5) Uani d . 1 C
C18 0.8199(3) 0.4472(2) -0.02174(16) 0.0176(5) Uani d . 1 C
N4 0.7011(2) 0.5071(2) 0.03771(14) 0.0178(4) Uani d . 1 N
C19 0.6752(3) 0.4946(2) 0.13053(17) 0.0185(5) Uani d . 1 C
C20 0.5453(3) 0.5557(3) 0.19107(18) 0.0229(5) Uani d . 1 C
H20 0.4718 0.6075 0.1687 0.027 Uiso calc R 1 H
C21 0.5279(3) 0.5383(3) 0.28313(18) 0.0244(5) Uani d . 1 C
H21 0.4406 0.5778 0.3253 0.029 Uiso calc R 1 H
C22 0.6376(3) 0.4626(2) 0.31621(17) 0.0225(5) Uani d . 1 C
H22 0.6237 0.4537 0.3805 0.027 Uiso calc R 1 H
C23 0.7633(3) 0.4019(2) 0.25768(17) 0.0220(5) Uani d . 1 C
H23 0.8362 0.3508 0.2809 0.026 Uiso calc R 1 H
C24 0.7838(3) 0.4158(2) 0.16230(17) 0.0176(5) Uani d . 1 C
C25 1.0630(3) 0.2965(2) -0.04288(17) 0.0187(5) Uani d . 1 C
C26 1.1375(3) 0.3103(2) -0.13167(18) 0.0214(5) Uani d . 1 C
H26 1.1032 0.3729 -0.1714 0.026 Uiso calc R 1 H
C27 1.2704(3) 0.2218(3) -0.15758(19) 0.0254(5) Uani d . 1 C
H27 1.3353 0.2188 -0.2164 0.031 Uiso calc R 1 H
C28 1.2958(3) 0.1414(3) -0.08971(19) 0.0259(6) Uani d . 1 C
H28 1.3796 0.0753 -0.0957 0.031 Uiso calc R 1 H
S3 1.15926(7) 0.17294(7) 0.00756(5) 0.02582(16) Uani d . 1 S
C29 0.8312(3) 0.4678(2) -0.11970(17) 0.0192(5) Uani d . 1 C
C30 0.8447(3) 0.5748(3) -0.16891(19) 0.0252(5) Uani d . 1 C
H30 0.8424 0.6500 -0.1424 0.030 Uiso calc R 1 H
C31 0.8620(3) 0.5581(3) -0.2630(2) 0.0344(7) Uani d . 1 C
H31 0.8756 0.6205 -0.3074 0.041 Uiso calc R 1 H
C32 0.8574(3) 0.4453(3) -0.28339(19) 0.0314(6) Uani d . 1 C
H32 0.8656 0.4198 -0.3434 0.038 Uiso calc R 1 H
S4 0.83539(8) 0.35278(7) -0.18999(5) 0.02680(16) Uani d . 1 S
Cl2 0.59238(6) 0.22853(6) 0.01024(4) 0.02061(14) Uani d . 1 Cl
O5 0.5887(3) 0.1883(2) -0.07619(17) 0.0435(6) Uani d . 1 O
O6 0.5234(2) 0.1641(2) 0.08320(17) 0.0421(6) Uani d . 1 O
O7 0.5221(2) 0.36182(19) 0.02118(16) 0.0314(5) Uani d . 1 O
O8 0.7348(2) 0.20932(19) 0.00995(14) 0.0284(4) Uani d . 1 O
H19 0.634(4) 0.557(3) 0.018(2) 0.027(8) Uiso d . 1 H
H1 0.114(4) 1.049(3) 0.546(2) 0.027(9) Uiso d . 1 H

loop_
_atom_site_aniso_label
_atom_site_aniso_U_11
_atom_site_aniso_U_22
_atom_site_aniso_U_33
_atom_site_aniso_U_12
_atom_site_aniso_U_13
_atom_site_aniso_U_23
N1 0.0210(10) 0.0197(10) 0.0149(10) -0.0040(8) -0.0052(8) 0.0011(8)
C1 0.0180(11) 0.0166(11) 0.0150(11) -0.0046(9) -0.0045(9) 0.0010(8)
C2 0.0189(11) 0.0158(11) 0.0131(10) -0.0052(9) -0.0040(9) 0.0020(8)
N2 0.0167(9) 0.0186(10) 0.0127(9) -0.0049(8) -0.0048(7) 0.0027(7)
C3 0.0206(11) 0.0173(11) 0.0132(11) -0.0070(9) -0.0038(9) 0.0019(8)
C4 0.0188(11) 0.0234(12) 0.0166(11) -0.0031(10) -0.0025(9) 0.0028(9)
C5 0.0252(13) 0.0244(13) 0.0157(12) -0.0048(10) -0.0003(10) 0.0016(9)
C6 0.0285(13) 0.0252(13) 0.0141(11) -0.0078(11) -0.0039(10) 0.0018(9)
C7 0.0255(12) 0.0246(13) 0.0144(11) -0.0074(10) -0.0072(10) 0.0042(9)
C8 0.0213(11) 0.0180(11) 0.0152(11) -0.0064(9) -0.0054(9) 0.0022(9)
C9 0.0170(11) 0.0185(11) 0.0156(11) -0.0038(9) -0.0056(9) 0.0015(9)
C10 0.0199(12) 0.0232(12) 0.0174(11) -0.0079(10) -0.0043(9) 0.0013(9)
C11 0.0180(11) 0.0275(13) 0.0223(12) -0.0084(10) -0.0029(10) -0.0022(10)
C12 0.0174(11) 0.0241(13) 0.0261(13) -0.0019(10) -0.0040(10) -0.0035(10)
S1 0.0200(3) 0.0214(3) 0.0217(3) -0.0013(2) -0.0045(2) 0.0033(2)
C13 0.0175(11) 0.0232(12) 0.0117(10) -0.0037(9) -0.0024(8) -0.0004(9)
C14 0.0261(13) 0.0241(13) 0.0139(11) -0.0043(10) -0.0041(9) 0.0012(9)
C15 0.0416(17) 0.0323(15) 0.0214(14) -0.0074(13) -0.0091(12) 0.0096(11)
C16 0.0247(13) 0.0441(17) 0.0116(11) -0.0085(12) -0.0031(10) 0.0034(11)
S2 0.0249(3) 0.0281(3) 0.0156(3) -0.0059(3) -0.0029(2) -0.0022(2)
Cl1 0.0210(3) 0.0208(3) 0.0194(3) -0.0065(2) -0.0093(2) 0.0050(2)
O1 0.0663(16) 0.0408(13) 0.0188(10) -0.0197(12) -0.0169(10) 0.0018(9)
O2 0.0213(10) 0.0402(13) 0.0568(15) -0.0012(9) -0.0105(10) 0.0176(11)
O3 0.0226(10) 0.0393(12) 0.0322(11) -0.0036(9) -0.0071(8) 0.0215(9)
O4 0.0457(13) 0.0403(12) 0.0360(12) -0.0245(11) -0.0152(10) 0.0025(10)
N3 0.0196(10) 0.0224(11) 0.0171(10) -0.0054(8) -0.0053(8) 0.0014(8)
C17 0.0171(11) 0.0179(11) 0.0178(11) -0.0053(9) -0.0056(9) 0.0014(9)
C18 0.0191(11) 0.0192(11) 0.0151(11) -0.0068(9) -0.0047(9) 0.0018(9)
N4 0.0187(10) 0.0189(10) 0.0145(10) -0.0040(8) -0.0044(8) 0.0021(8)
C19 0.0215(12) 0.0196(11) 0.0145(11) -0.0058(9) -0.0052(9) 0.0000(9)
C20 0.0204(12) 0.0254(13) 0.0176(12) -0.0017(10) -0.0025(9) 0.0021(10)
C21 0.0243(13) 0.0261(13) 0.0180(12) -0.0046(10) -0.0013(10) -0.0012(10)
C22 0.0287(13) 0.0258(13) 0.0145(11) -0.0101(11) -0.0065(10) 0.0027(9)
C23 0.0257(13) 0.0245(13) 0.0173(12) -0.0070(10) -0.0095(10) 0.0031(9)
C24 0.0182(11) 0.0182(11) 0.0165(11) -0.0055(9) -0.0050(9) 0.0016(9)
C25 0.0160(11) 0.0215(12) 0.0176(11) -0.0045(9) -0.0044(9) 0.0015(9)
C26 0.0197(12) 0.0228(12) 0.0212(12) -0.0072(10) -0.0041(10) 0.0026(9)
C27 0.0199(12) 0.0287(14) 0.0250(13) -0.0083(11) -0.0003(10) -0.0021(10)
C28 0.0184(12) 0.0261(13) 0.0281(14) -0.0028(10) -0.0020(10) -0.0023(11)
S3 0.0194(3) 0.0290(4) 0.0217(3) 0.0004(3) -0.0032(2) 0.0045(3)
C29 0.0180(11) 0.0227(12) 0.0158(11) -0.0043(9) -0.0047(9) -0.0006(9)
C30 0.0289(13) 0.0239(13) 0.0221(13) -0.0075(11) -0.0063(11) -0.0003(10)
C31 0.0369(16) 0.0392(17) 0.0223(14) -0.0081(13) -0.0069(12) 0.0123(12)
C32 0.0284(14) 0.0466(18) 0.0139(12) -0.0049(13) -0.0039(10) 0.0016(11)
S4 0.0326(4) 0.0305(4) 0.0167(3) -0.0095(3) -0.0053(3) -0.0013(2)
Cl2 0.0226(3) 0.0209(3) 0.0199(3) -0.0071(2) -0.0086(2) 0.0051(2)
O5 0.0558(15) 0.0495(14) 0.0343(13) -0.0203(12) -0.0198(11) -0.0063(11)
O6 0.0350(12) 0.0428(13) 0.0424(13) -0.0143(10) -0.0030(10) 0.0210(11)
O7 0.0291(10) 0.0233(10) 0.0456(13) -0.0034(8) -0.0206(10) 0.0024(9)
O8 0.0227(10) 0.0314(11) 0.0305(11) -0.0051(8) -0.0099(8) 0.0034(8)

loop_
_atom_type_symbol
_atom_type_description
_atom_type_scat_dispersion_real
_atom_type_scat_dispersion_imag
_atom_type_scat_source
C C 0.0033 0.0016 'International Tables Vol C Tables 4.2.6.8 and 6.1.1.4'
H H 0.0000 0.0000 'International Tables Vol C Tables 4.2.6.8 and 6.1.1.4'
O O 0.0106 0.0060 'International Tables Vol C Tables 4.2.6.8 and 6.1.1.4'
S S 0.1246 0.1234 'International Tables Vol C Tables 4.2.6.8 and 6.1.1.4'
Cl Cl 0.1484 0.1585 'International Tables Vol C Tables 4.2.6.8 and 6.1.1.4'
N N 0.0061 0.0033 'International Tables Vol C Tables 4.2.6.8 and 6.1.1.4'

loop_
_geom_angle_atom_site_label_1
_geom_angle_atom_site_label_2
_geom_angle_atom_site_label_3
_geom_angle
_geom_angle_publ_flag
C1 N1 C8 119.5(2) no
N1 C1 C2 121.6(2) no
N1 C1 C9 115.4(2) no
C2 C1 C9 123.0(2) no
N2 C2 C1 116.7(2) no
N2 C2 C13 116.2(2) no
C1 C2 C13 126.9(2) no
C2 N2 C3 124.1(2) no
C2 N2 H1 119(2) no
C3 N2 H1 117(2) no
N2 C3 C8 116.3(2) no
N2 C3 C4 121.6(2) no
C8 C3 C4 122.1(2) no
C5 C4 C3 117.8(2) no
C5 C4 H4 121.1 no
C3 C4 H4 121.1 no
C4 C5 C6 120.8(2) no
C4 C5 H5 119.6 no
C6 C5 H5 119.6 no
C7 C6 C5 121.5(2) no
C7 C6 H6 119.2 no
C5 C6 H6 119.2 no
C6 C7 C8 119.0(2) no
C6 C7 H7 120.5 no
C8 C7 H7 120.5 no
N1 C8 C3 121.7(2) no
N1 C8 C7 119.6(2) no
C3 C8 C7 118.7(2) no
C10 C9 C1 130.4(2) no
C10 C9 S1 110.85(19) no
C1 C9 S1 118.30(18) no
C9 C10 C11 112.4(2) no
C9 C10 H10 123.8 no
C11 C10 H10 123.8 no
C12 C11 C10 113.0(2) no
C12 C11 H11 123.5 no
C10 C11 H11 123.5 no
C11 C12 S1 111.8(2) no
C11 C12 H12 124.1 no
S1 C12 H12 124.1 no
C12 S1 C9 91.93(13) no
C14 C13 C2 124.4(2) no
C14 C13 S2 111.32(18) no
C2 C13 S2 124.31(19) no
C13 C14 C15 111.6(2) no
C13 C14 H14 124.2 no
C15 C14 H14 124.2 no
C16 C15 C14 113.1(3) no
C16 C15 H15 123.5 no
C14 C15 H15 123.5 no
C15 C16 S2 112.6(2) no
C15 C16 H16 123.7 no
S2 C16 H16 123.7 no
C16 S2 C13 91.38(13) no
O4 Cl1 O2 111.08(15) no
O4 Cl1 O1 109.46(14) no
O2 Cl1 O1 109.68(16) no
O4 Cl1 O3 110.06(14) no
O2 Cl1 O3 108.45(13) no
O1 Cl1 O3 108.05(14) no
C17 N3 C24 119.9(2) no
N3 C17 C18 120.9(2) no
N3 C17 C25 115.6(2) no
C18 C17 C25 123.6(2) no
N4 C18 C17 117.6(2) no
N4 C18 C29 117.4(2) no
C17 C18 C29 125.1(2) no
C18 N4 C19 123.5(2) no
C18 N4 H19 120(2) no
C19 N4 H19 117(2) no
N4 C19 C24 116.7(2) no
N4 C19 C20 121.6(2) no
C24 C19 C20 121.7(2) no
C21 C20 C19 118.0(2) no
C21 C20 H20 121.0 no
C19 C20 H20 121.0 no
C20 C21 C22 120.9(2) no
C20 C21 H21 119.5 no
C22 C21 H21 119.5 no
C23 C22 C21 121.2(2) no
C23 C22 H22 119.4 no
C21 C22 H22 119.4 no
C22 C23 C24 119.3(2) no
C22 C23 H23 120.4 no
C24 C23 H23 120.4 no
N3 C24 C19 121.5(2) no
N3 C24 C23 119.8(2) no
C19 C24 C23 118.8(2) no
C26 C25 C17 132.6(2) no
C26 C25 S3 110.25(19) no
C17 C25 S3 117.06(18) no
C25 C26 C27 112.9(2) no
C25 C26 H26 123.6 no
C27 C26 H26 123.6 no
C28 C27 C26 112.9(2) no
C28 C27 H27 123.6 no
C26 C27 H27 123.6 no
C27 C28 S3 111.9(2) no
C27 C28 H28 124.0 no
S3 C28 H28 124.0 no
C28 S3 C25 92.08(13) no
C30 C29 C18 127.4(2) no
C30 C29 S4 110.85(19) no
C18 C29 S4 121.73(19) no
C29 C30 C31 111.7(3) no
C29 C30 H30 124.2 no
C31 C30 H30 124.2 no
C32 C31 C30 113.1(3) no
C32 C31 H31 123.4 no
C30 C31 H31 123.4 no
C31 C32 S4 112.6(2) no
C31 C32 H32 123.7 no
S4 C32 H32 123.7 no
C32 S4 C29 91.67(14) no
O6 Cl2 O5 110.55(16) no
O6 Cl2 O8 110.99(13) no
O5 Cl2 O8 109.70(14) no
O6 Cl2 O7 109.50(14) no
O5 Cl2 O7 108.08(14) no
O8 Cl2 O7 107.93(12) no

loop_
_geom_bond_atom_site_label_1
_geom_bond_atom_site_label_2
_geom_bond_distance
_geom_bond_publ_flag
N1 C1 1.321(3) no
N1 C8 1.358(3) no
C1 C2 1.430(3) no
C1 C9 1.464(3) no
C2 N2 1.328(3) no
C2 C13 1.454(3) no
N2 C3 1.371(3) no
N2 H1 0.85(3) no
C3 C8 1.398(3) no
C3 C4 1.401(3) no
C4 C5 1.375(3) no
C4 H4 0.95 no
C5 C6 1.405(4) no
C5 H5 0.95 no
C6 C7 1.366(4) no
C6 H6 0.95 no
C7 C8 1.414(3) no
C7 H7 0.95 no
C9 C10 1.376(3) no
C9 S1 1.726(2) no
C10 C11 1.413(4) no
C10 H10 0.95 no
C11 C12 1.359(4) no
C11 H11 0.95 no
C12 S1 1.707(3) no
C12 H12 0.95 no
C13 C14 1.391(4) no
C13 S2 1.722(3) no
C14 C15 1.409(4) no
C14 H14 0.95 no
C15 C16 1.355(4) no
C15 H15 0.95 no
C16 S2 1.705(3) no
C16 H16 0.95 no
Cl1 O4 1.420(2) no
Cl1 O2 1.425(2) no
Cl1 O1 1.430(2) no
Cl1 O3 1.448(2) no
N3 C17 1.320(3) no
N3 C24 1.353(3) no
C17 C18 1.431(3) no
C17 C25 1.455(3) no
C18 N4 1.324(3) no
C18 C29 1.469(3) no
N4 C19 1.366(3) no
N4 H19 0.87(3) no
C19 C24 1.402(3) no
C19 C20 1.405(3) no
C20 C21 1.368(4) no
C20 H20 0.95 no
C21 C22 1.408(4) no
C21 H21 0.95 no
C22 C23 1.364(4) no
C22 H22 0.95 no
C23 C24 1.410(3) no
C23 H23 0.95 no
C25 C26 1.375(3) no
C25 S3 1.730(3) no
C26 C27 1.411(4) no
C26 H26 0.95 no
C27 C28 1.355(4) no
C27 H27 0.95 no
C28 S3 1.704(3) no
C28 H28 0.95 no
C29 C30 1.389(4) no
C29 S4 1.714(3) no
C30 C31 1.410(4) no
C30 H30 0.95 no
C31 C32 1.339(5) no
C31 H31 0.95 no
C32 S4 1.702(3) no
C32 H32 0.95 no
Cl2 O6 1.416(2) no
Cl2 O5 1.435(2) no
Cl2 O8 1.436(2) no
Cl2 O7 1.453(2) no

loop_
_geom_hbond_atom_site_label_D
_geom_hbond_atom_site_label_H
_geom_hbond_atom_site_label_A
_geom_hbond_site_symmetry_A
_geom_hbond_distance_DH
_geom_hbond_distance_HA
_geom_hbond_distance_DA
_geom_hbond_angle_DHA
_geom_hbond_publ_flag
N2 H1 O3 1_465 0.85(3) 1.90(3) 2.728(3) 166(3) yes
N4 H19 O7 2_665 0.87(3) 1.85(3) 2.718(3) 170(3) yes

loop_
_geom_torsion_atom_site_label_1
_geom_torsion_atom_site_label_2
_geom_torsion_atom_site_label_3
_geom_torsion_atom_site_label_4
_geom_torsion
_geom_torsion_publ_flag
C8 N1 C1 C2 -0.1(4) no
C8 N1 C1 C9 177.8(2) no
N1 C1 C2 N2 -1.1(4) no
C9 C1 C2 N2 -178.8(2) no
N1 C1 C2 C13 174.9(2) no
C9 C1 C2 C13 -2.9(4) no
C1 C2 N2 C3 0.9(4) no
C13 C2 N2 C3 -175.5(2) no
C2 N2 C3 C8 0.4(4) no
C2 N2 C3 C4 -179.0(2) no
N2 C3 C4 C5 -178.7(2) no
C8 C3 C4 C5 2.1(4) no
C3 C4 C5 C6 0.4(4) no
C4 C5 C6 C7 -1.6(4) no
C5 C6 C7 C8 0.2(4) no
C1 N1 C8 C3 1.5(4) no
C1 N1 C8 C7 -177.4(2) no
N2 C3 C8 N1 -1.6(4) no
C4 C3 C8 N1 177.7(2) no
N2 C3 C8 C7 177.3(2) no
C4 C3 C8 C7 -3.4(4) no
C6 C7 C8 N1 -178.8(2) no
C6 C7 C8 C3 2.3(4) no
N1 C1 C9 C10 -142.4(3) no
C2 C1 C9 C10 35.5(4) no
N1 C1 C9 S1 29.0(3) no
C2 C1 C9 S1 -153.1(2) no
C1 C9 C10 C11 171.6(2) no
S1 C9 C10 C11 -0.3(3) no
C9 C10 C11 C12 1.0(3) no
C10 C11 C12 S1 -1.2(3) no
C11 C12 S1 C9 0.8(2) no
C10 C9 S1 C12 -0.3(2) no
C1 C9 S1 C12 -173.3(2) no
N2 C2 C13 C14 54.8(3) no
C1 C2 C13 C14 -121.2(3) no
N2 C2 C13 S2 -125.2(2) no
C1 C2 C13 S2 58.8(3) no
C2 C13 C14 C15 178.0(2) no
S2 C13 C14 C15 -2.0(3) no
C13 C14 C15 C16 2.1(4) no
C14 C15 C16 S2 -1.3(4) no
C15 C16 S2 C13 0.1(2) no
C14 C13 S2 C16 1.1(2) no
C2 C13 S2 C16 -178.9(2) no
C24 N3 C17 C18 -0.1(4) no
C24 N3 C17 C25 -179.9(2) no
N3 C17 C18 N4 0.5(4) no
C25 C17 C18 N4 -179.7(2) no
N3 C17 C18 C29 -179.3(2) no
C25 C17 C18 C29 0.5(4) no
C17 C18 N4 C19 -1.4(4) no
C29 C18 N4 C19 178.5(2) no
C18 N4 C19 C24 1.7(4) no
C18 N4 C19 C20 -177.2(2) no
N4 C19 C20 C21 -180.0(2) no
C24 C19 C20 C21 1.3(4) no
C19 C20 C21 C22 0.8(4) no
C20 C21 C22 C23 -1.6(4) no
C21 C22 C23 C24 0.3(4) no
C17 N3 C24 C19 0.4(4) no
C17 N3 C24 C23 -179.4(2) no
N4 C19 C24 N3 -1.2(4) no
C20 C19 C24 N3 177.7(2) no
N4 C19 C24 C23 178.6(2) no
C20 C19 C24 C23 -2.5(4) no
C22 C23 C24 N3 -178.5(2) no
C22 C23 C24 C19 1.7(4) no
N3 C17 C25 C26 -158.7(3) no
C18 C17 C25 C26 21.4(4) no
N3 C17 C25 S3 18.0(3) no
C18 C17 C25 S3 -161.8(2) no
C17 C25 C26 C27 176.8(3) no
S3 C25 C26 C27 -0.1(3) no
C25 C26 C27 C28 0.5(4) no
C26 C27 C28 S3 -0.7(3) no
C27 C28 S3 C25 0.6(2) no
C26 C25 S3 C28 -0.3(2) no
C17 C25 S3 C28 -177.7(2) no
N4 C18 C29 C30 72.1(4) no
C17 C18 C29 C30 -108.1(3) no
N4 C18 C29 S4 -110.3(2) no
C17 C18 C29 S4 69.5(3) no
C18 C29 C30 C31 176.1(3) no
S4 C29 C30 C31 -1.7(3) no
C29 C30 C31 C32 1.9(4) no
C30 C31 C32 S4 -1.2(4) no
C31 C32 S4 C29 0.2(3) no
C30 C29 S4 C32 0.9(2) no
C18 C29 S4 C32 -177.1(2) no

loop_
_cod_related_entry_id
_cod_related_entry_database
_cod_related_entry_code
1 ChemSpider 30654756
